data_4128755
loop_
_publ_author_name
'Li, Yawen'
'Dong, Yunhong'
'Cheng, Lin'
'Qin, Chunyan'
'Nian, Hao'
'Zhang, Haiyang'
'Yu, Yang'
'Cao, Liping'

_publ_section_title
;
 Aggregation-Induced Emission and Light-Harvesting Function of
 Tetraphenylethene-Based Tetracationic Dicyclophane.
;
_journal_issue 21
_journal_name_full 'Journal of the American Chemical Society'
_journal_page_first 8412
_journal_page_last 8415
_journal_paper_doi 10.1021/jacs.9b02617
_journal_volume 141
_journal_year 2019
_chemical_formula_moiety 'C102 H76 N4, 4(F6 P), C4 H10 O'
_chemical_formula_sum 'C106 H86 F24 N4 O P4'
_chemical_formula_weight 2011.67
_space_group_crystal_system monoclinic
_space_group_IT_number 14
_space_group_name_Hall '-P 2yn'
_space_group_name_H-M_alt 'P 1 21/n 1'
_atom_sites_solution_hydrogens geom
_atom_sites_solution_primary direct
_atom_sites_solution_secondary difmap
_audit_creation_date 2019-04-16
_audit_creation_method SHELXL-2018/3
_cell_angle_alpha 90
_cell_angle_beta 107.619(3)
_cell_angle_gamma 90
_cell_formula_units_Z 4
_cell_length_a 23.025(2)
_cell_length_b 14.4111(13)
_cell_length_c 35.128(3)
_cell_measurement_reflns_used 9928
_cell_measurement_temperature 150(2)
_cell_measurement_theta_max 23.86
_cell_measurement_theta_min 2.35
_cell_volume 11109.2(17)
_computing_cell_refinement 'SAINT V.8.38A (Bruker AXS Inc., 2017)'
_computing_data_collection 'APEX3 v.2017.3-0 (Bruker AXS Inc., 2017)'
_computing_data_reduction 'SAINT V.8.38A (Bruker AXS Inc., 2017)'
_computing_molecular_graphics 'Xshell v.6.3.1 (Bruker AXS Inc., 2016)'
_computing_publication_material 'APEX3 v.2017.3-0 (Bruker AXS Inc., 2017)'
_computing_structure_refinement 'SHELXL-2018/3 (Sheldrick, 2018)'
_computing_structure_solution 'SHELXT 2018/2 (Sheldrick, 2018)'
_diffrn_ambient_temperature 150(2)
_diffrn_measured_fraction_theta_full 0.999
_diffrn_measured_fraction_theta_max 0.990
_diffrn_measurement_device_type 'Bruker D8 Venture PHOTON 100 CMOS'
_diffrn_measurement_method '\w scan'
_diffrn_radiation_type MoK\a
_diffrn_radiation_wavelength 0.71073
_diffrn_reflns_av_R_equivalents 0.1182
_diffrn_reflns_av_unetI/netI 0.1380
_diffrn_reflns_Laue_measured_fraction_full 0.999
_diffrn_reflns_Laue_measured_fraction_max 0.990
_diffrn_reflns_limit_h_max 27
_diffrn_reflns_limit_h_min -22
_diffrn_reflns_limit_k_max 17
_diffrn_reflns_limit_k_min -17
_diffrn_reflns_limit_l_max 41
_diffrn_reflns_limit_l_min -42
_diffrn_reflns_number 107155
_diffrn_reflns_point_group_measured_fraction_full 0.999
_diffrn_reflns_point_group_measured_fraction_max 0.990
_diffrn_reflns_theta_full 25.242
_diffrn_reflns_theta_max 25.475
_diffrn_reflns_theta_min 2.241
_diffrn_source 'fine-focus sealed tube'
_exptl_absorpt_coefficient_mu 0.153
_exptl_absorpt_correction_T_max 0.9758
_exptl_absorpt_correction_T_min 0.9699
_exptl_absorpt_correction_type multi-scan
_exptl_absorpt_process_details
;
SADABS-2016/2 (Bruker,2016/2) was used for absorption correction. Krause, L., 
Herbst-Irmer, R., Sheldrick G.M. & Stalke D., J. Appl. Cryst. 48 (2015) 3-10
;
_exptl_crystal_colour yellow
_exptl_crystal_colour_primary yellow
_exptl_crystal_density_diffrn 1.203
_exptl_crystal_description block
_exptl_crystal_F_000 4136
_exptl_crystal_size_max 0.3
_exptl_crystal_size_mid 0.25
_exptl_crystal_size_min 0.25
_refine_diff_density_max 0.367
_refine_diff_density_min -0.370
_refine_diff_density_rms 0.057
_refine_ls_extinction_method none
_refine_ls_goodness_of_fit_ref 0.918
_refine_ls_hydrogen_treatment constr
_refine_ls_matrix_type full
_refine_ls_number_parameters 1474
_refine_ls_number_reflns 20423
_refine_ls_number_restraints 2115
_refine_ls_restrained_S_all 0.919
_refine_ls_R_factor_all 0.1750
_refine_ls_R_factor_gt 0.0853
_refine_ls_shift/su_max 0.000
_refine_ls_shift/su_mean 0.000
_refine_ls_structure_factor_coef Fsqd
_refine_ls_weighting_details 'w=1/[\s^2^(Fo^2^)+(0.1267P)^2^] where P=(Fo^2^+2Fc^2^)/3'
_refine_ls_weighting_scheme calc
_refine_ls_wR_factor_gt 0.2166
_refine_ls_wR_factor_ref 0.2536
_reflns_Friedel_coverage 0.000
_reflns_number_gt 8019
_reflns_number_total 20423
_reflns_threshold_expression 'I > 2\s(I)'
_cod_data_source_file ja9b02617_si_002.cif
_cod_data_source_block 1_a_pl
_cod_database_code 4128755
_shelx_shelxl_version_number 2018/3
_shelx_space_group_comment
;
The symmetry employed for this shelxl refinement is uniquely defined
by the following loop, which should always be used as a source of
symmetry information in preference to the above space-group names.
They are only intended as comments.
;
_shelx_estimated_absorpt_t_max 0.963
_shelx_estimated_absorpt_t_min 0.955
_olex2_refinement_description
;
1. Fixed Uiso
 At 1.2 times of:
  All C(H) groups, All C(H,H) groups
 At 1.5 times of:
  All C(H,H,H) groups
2. Restrained distances
 P2-F8 \\sim P2-F8A
 with sigma of 0.02
 P2-F10 \\sim P2-F10A
 with sigma of 0.02
 P2-F12 \\sim P2-F12A
 with sigma of 0.02
 P2-F7 \\sim P2-F7A
 with sigma of 0.02
 P2-F11 \\sim P2-F11A
 with sigma of 0.02
 F19A-F21A \\sim F19A-F22A \\sim F19A-F23A \\sim F19A-F24A \\sim F20A-F21A
\\sim F20A-F22A \\sim F20A-
 F23A \\sim F20A-F24A \\sim F21A-F22A \\sim F22A-F24A \\sim F24A-F23A \\sim
F23A-F21A
 with sigma of 0.02
 P2-F9 \\sim P2-F9A
 with sigma of 0.02
 P1-F1 \\sim P1-F1A
 with sigma of 0.02
 P1-F2 \\sim P1-F2A
 with sigma of 0.02
 P1-F3 \\sim P1-F3A
 with sigma of 0.02
 P1-F4 \\sim P1-F4A
 with sigma of 0.02
 P1-F5 \\sim P1-F5A
 with sigma of 0.02
 P1-F6 \\sim P1-F6A
 with sigma of 0.02
 P3-F13 \\sim P3-F13A
 with sigma of 0.02
 P3-F14 \\sim P3-F14A
 with sigma of 0.02
 P3-F15 \\sim P3-F15A
 with sigma of 0.02
 P3-F16 \\sim P3-F16A
 with sigma of 0.02
 P3-F17 \\sim P3-F17A
 with sigma of 0.02
 P3-F18 \\sim P3-F18A
 with sigma of 0.02
 P4-F19 \\sim P4-F19A
 with sigma of 0.02
 P4-F21 \\sim P4-F21A
 with sigma of 0.02
 P4-F23 \\sim P4-F23A
 with sigma of 0.02
 P4-F22 \\sim P4-F22A
 with sigma of 0.02
 P4-F20 \\sim P4-F20A
 with sigma of 0.02
 P4-F24 \\sim P4-F24A
 with sigma of 0.02
3. Uiso/Uaniso restraints and constraints
P3 \\sim F13 \\sim F14 \\sim F15 \\sim F16 \\sim F17 \\sim F18 \\sim F13A \\sim
F14A \\sim F15A \\sim F16A \\sim F17A \\sim F18A \\sim P4 \\sim F19 \\sim F21
\\sim F23 \\sim F22 \\sim F20 \\sim F24 \\sim F19A \\sim F21A \\sim F23A \\sim
F22A \\sim F20A \\sim F24A \\sim P1 \\sim F1 \\sim F2 \\sim F3 \\sim F4 \\sim
F5 \\sim F6 \\sim F1A \\sim F2A \\sim F3A \\sim F4A \\sim F5A \\sim F6A \\sim
P2 \\sim F8 \\sim F10 \\sim F12 \\sim F7 \\sim F11 \\sim F9 \\sim F8A \\sim
F10A \\sim F12A \\sim F7A \\sim F11A \\sim F9A: within 2A with sigma of 0.01
and sigma for terminal atoms of 0.02
4. Rigid body (RIGU) restrains
 N1, N2, C1, H1, C2, H2, C3, H3, C4, H4, C5, C6, H6, C7, C8, C9, H9, C10, H10,
 C11, H11, C12, H12, C13, H13, C14, C15, C16, H16, C17, H17, C18, H18, C19, C20,
  H20, C21, C22, H22, C23, H23, C24, C25, H25, C26, H26, C27, H27A, H27B, C28,
 H28A, H28B, C29, H29, C30, H30, C31, H31, C32, C33, H33, C95, H95, C96, H96,
 C97, C98, C99, H99, C100, H100, C101, H101, C102, H102, N3, N4, C34, C35, H35,
 C36, H36, C37, C38, H38, C39, H39, C40, C41, H41, C42, C43, H43, C44, H44, C45,
  H45, C46, C47, H47, C48, H48, C49, H49, C50, H50, C51, C52, H52A, H52B, C53,
 C54, H54, C55, H55, C56, H56, C57, H57, C58, C59, C60, C61, C62, H62, C63, H63,
  C64, H64, C65, H65, C66, H66, C67, C69, H69, C70, H70, C71, H71, C72, H72,
 C73, C74, H74, C75, H75, C76, H76, C77, H77, C78, C79, H79A, H79B, C80, H80,
 C81, H81, C82, C83, H83, C84, H84, C85, C86, H86, C87, H87, C88, H88, C89, H89,
  C90, C91, C92, C93, H93, C94, H94, C228, H228
 with sigma for 1-2 distances of 0.004 and sigma for 1-3 distances of 0.004
 P3, F13, F14, F15, F16, F17, F18, F13A, F14A, F15A, F16A, F17A, F18A, P4, F19,
  F21, F23, F22, F20, F24, F19A, F21A, F23A, F22A, F20A, F24A, P1, F1, F2, F3,
 F4, F5, F6, F1A, F2A, F3A, F4A, F5A, F6A, P2, F8, F10, F12, F7, F11, F9, F8A,
 F10A, F12A, F7A, F11A, F9A
 with sigma for 1-2 distances of 0.004 and sigma for 1-3 distances of 0.004
5. Others
 Sof(F8A)=Sof(F10A)=Sof(F12A)=Sof(F7A)=Sof(F11A)=Sof(F9A)=1-FVAR(1)
 Sof(F8)=Sof(F10)=Sof(F12)=Sof(F7)=Sof(F11)=Sof(F9)=FVAR(1)
 Sof(F1A)=Sof(F2A)=Sof(F3A)=Sof(F4A)=Sof(F5A)=Sof(F6A)=1-FVAR(2)
 Sof(F1)=Sof(F2)=Sof(F3)=Sof(F4)=Sof(F5)=Sof(F6)=FVAR(2)
 Sof(F13A)=Sof(F14A)=Sof(F15A)=Sof(F16A)=Sof(F17A)=Sof(F18A)=1-FVAR(3)
 Sof(F13)=Sof(F14)=Sof(F15)=Sof(F16)=Sof(F17)=Sof(F18)=FVAR(3)
 Sof(F19A)=Sof(F21A)=Sof(F23A)=Sof(F22A)=Sof(F20A)=Sof(F24A)=1-FVAR(4)
 Sof(F19)=Sof(F21)=Sof(F23)=Sof(F22)=Sof(F20)=Sof(F24)=FVAR(4)
6.a Secondary CH2 refined with riding coordinates:
 C27(H27A,H27B), C28(H28A,H28B), C52(H52A,H52B), C79(H79A,H79B), C218(H21D,
 H21E), C220(H22A,H22B)
6.b Aromatic/amide H refined with riding coordinates:
 C1(H1), C2(H2), C3(H3), C4(H4), C6(H6), C9(H9), C10(H10), C11(H11), C12(H12),
 C13(H13), C16(H16), C17(H17), C18(H18), C20(H20), C22(H22), C23(H23), C25(H25),
  C26(H26), C29(H29), C30(H30), C31(H31), C33(H33), C35(H35), C36(H36),
 C38(H38), C39(H39), C41(H41), C43(H43), C44(H44), C45(H45), C47(H47), C48(H48),
  C49(H49), C50(H50), C54(H54), C55(H55), C56(H56), C57(H57), C62(H62),
 C63(H63), C64(H64), C65(H65), C66(H66), C69(H69), C70(H70), C71(H71), C72(H72),
  C74(H74), C75(H75), C76(H76), C77(H77), C80(H80), C81(H81), C83(H83),
 C84(H84), C86(H86), C87(H87), C88(H88), C89(H89), C93(H93), C94(H94), C95(H95),
  C96(H96), C99(H99), C100(H100), C101(H101), C102(H102), C228(H228)
6.c Idealised Me refined as rotating group:
 C217(H21A,H21B,H21C), C219(H21F,H21G,H21H)
;
_olex2_submission_special_instructions 'No special instructions were received'

loop_
_space_group_symop_operation_xyz
'x, y, z'
'-x+1/2, y+1/2, -z+1/2'
'-x, -y, -z'
'x-1/2, -y-1/2, z-1/2'

loop_
_atom_site_label
_atom_site_type_symbol
_atom_site_fract_x
_atom_site_fract_y
_atom_site_fract_z
_atom_site_U_iso_or_equiv
_atom_site_adp_type
_atom_site_occupancy
_atom_site_site_symmetry_order
_atom_site_calc_flag
_atom_site_refinement_flags_posn
_atom_site_refinement_flags_adp
_atom_site_refinement_flags_occupancy
_atom_site_disorder_assembly
_atom_site_disorder_group
N1 N 0.1965(2) 1.3270(3) 0.36961(13) 0.0534(10) Uani 1 1 d . U . . .
N2 N 0.45879(19) 0.9409(3) 0.34094(12) 0.0606(11) Uani 1 1 d . U . . .
N3 N 0.02600(17) 0.6027(3) 0.65223(11) 0.0515(10) Uani 1 1 d . U . . .
N4 N 0.34275(18) 0.3047(3) 0.65132(12) 0.0508(10) Uani 1 1 d . U . . .
C1 C 0.2900(3) 1.5819(3) 0.20044(17) 0.0599(14) Uani 1 1 d . U . . .
H1 H 0.304568 1.633131 0.217724 0.072 Uiso 1 1 calc R U . . .
C2 C 0.2444(3) 1.5960(3) 0.16581(18) 0.0617(14) Uani 1 1 d . U . . .
H2 H 0.226791 1.655812 0.159576 0.074 Uiso 1 1 calc R U . . .
C3 C 0.2236(2) 1.5225(3) 0.13954(16) 0.0609(14) Uani 1 1 d . U . . .
H3 H 0.192209 1.531654 0.115079 0.073 Uiso 1 1 calc R U . . .
C4 C 0.2499(2) 1.4343(3) 0.14983(17) 0.0619(14) Uani 1 1 d . U . . .
H4 H 0.236395 1.383659 0.132041 0.074 Uiso 1 1 calc R U . . .
C5 C 0.2950(2) 1.4207(3) 0.18545(15) 0.0530(12) Uani 1 1 d . U . . .
C6 C 0.3158(2) 1.4951(3) 0.21131(16) 0.0581(13) Uani 1 1 d . U . . .
H6 H 0.347004 1.486635 0.235915 0.070 Uiso 1 1 calc R U . . .
C7 C 0.3217(2) 1.3248(3) 0.19611(16) 0.0567(13) Uani 1 1 d . U . . .
C8 C 0.3468(2) 1.2815(3) 0.16487(15) 0.0587(13) Uani 1 1 d . U . . .
C9 C 0.3944(2) 1.3224(4) 0.15495(16) 0.0629(14) Uani 1 1 d . U . . .
H9 H 0.411760 1.378019 0.167992 0.076 Uiso 1 1 calc R U . . .
C10 C 0.4172(3) 1.2843(4) 0.12659(17) 0.0725(16) Uani 1 1 d . U . . .
H10 H 0.449925 1.313085 0.119938 0.087 Uiso 1 1 calc R U . . .
C11 C 0.3915(3) 1.2035(4) 0.10797(17) 0.0749(16) Uani 1 1 d . U . . .
H11 H 0.407092 1.176083 0.088476 0.090 Uiso 1 1 calc R U . . .
C12 C 0.3431(3) 1.1613(4) 0.11727(17) 0.0786(17) Uani 1 1 d . U . . .
H12 H 0.325337 1.105738 0.104294 0.094 Uiso 1 1 calc R U . . .
C13 C 0.3218(2) 1.2019(4) 0.14557(16) 0.0688(15) Uani 1 1 d . U . . .
H13 H 0.288636 1.174054 0.152053 0.083 Uiso 1 1 calc R U . . .
C14 C 0.3248(2) 1.2809(3) 0.23045(15) 0.0489(12) Uani 1 1 d . U . . .
C15 C 0.2931(2) 1.3166(3) 0.25822(15) 0.0463(11) Uani 1 1 d . U . . .
C16 C 0.2313(2) 1.3379(3) 0.24596(16) 0.0542(12) Uani 1 1 d . U . . .
H16 H 0.208481 1.333238 0.218533 0.065 Uiso 1 1 calc R U . . .
C17 C 0.2026(2) 1.3662(3) 0.27397(16) 0.0566(13) Uani 1 1 d . U . . .
H17 H 0.160150 1.379182 0.265422 0.068 Uiso 1 1 calc R U . . .
C18 C 0.2954(2) 1.3529(3) 0.32625(15) 0.0530(12) Uani 1 1 d . U . . .
H18 H 0.318097 1.357528 0.353700 0.064 Uiso 1 1 calc R U . . .
C19 C 0.2352(2) 1.3754(3) 0.31382(16) 0.0512(12) Uani 1 1 d . U . . .
C20 C 0.3230(2) 1.3235(3) 0.29878(15) 0.0510(12) Uani 1 1 d . U . . .
H20 H 0.364827 1.306978 0.308115 0.061 Uiso 1 1 calc R U . . .
C21 C 0.3616(2) 1.1970(3) 0.24442(14) 0.0507(12) Uani 1 1 d . U . . .
C22 C 0.4231(2) 1.1931(4) 0.24672(15) 0.0569(13) Uani 1 1 d . U . . .
H22 H 0.440399 1.240067 0.234577 0.068 Uiso 1 1 calc R U . . .
C23 C 0.4591(2) 1.1197(4) 0.26697(15) 0.0595(13) Uani 1 1 d . U . . .
H23 H 0.501329 1.118578 0.269362 0.071 Uiso 1 1 calc R U . . .
C24 C 0.4349(2) 1.0501(3) 0.28322(15) 0.0535(12) Uani 1 1 d . U . . .
C25 C 0.3732(2) 1.0518(3) 0.27990(16) 0.0628(14) Uani 1 1 d . U . . .
H25 H 0.355580 1.002577 0.290619 0.075 Uiso 1 1 calc R U . . .
C26 C 0.3380(2) 1.1246(3) 0.26118(15) 0.0582(13) Uani 1 1 d . U . . .
H26 H 0.296036 1.125567 0.259575 0.070 Uiso 1 1 calc R U . . .
C27 C 0.4778(2) 0.9732(4) 0.30655(16) 0.0677(15) Uani 1 1 d . U . . .
H27A H 0.477436 0.920267 0.288510 0.081 Uiso 1 1 calc R U . . .
H27B H 0.519994 0.997438 0.316221 0.081 Uiso 1 1 calc R U . . .
C28 C 0.2028(2) 1.4062(3) 0.34316(15) 0.0604(14) Uani 1 1 d . U . . .
H28A H 0.226038 1.457159 0.359855 0.072 Uiso 1 1 calc R U . . .
H28B H 0.161908 1.430080 0.328379 0.072 Uiso 1 1 calc R U . . .
C29 C 0.2351(3) 1.3193(3) 0.40567(17) 0.0626(14) Uani 1 1 d . U . . .
H29 H 0.265069 1.365714 0.415827 0.075 Uiso 1 1 calc R U . . .
C30 C 0.2316(3) 1.2438(4) 0.42840(17) 0.0697(15) Uani 1 1 d . U . . .
H30 H 0.259283 1.238910 0.454569 0.084 Uiso 1 1 calc R U . . .
C31 C 0.1494(2) 1.1865(3) 0.37659(15) 0.0510(12) Uani 1 1 d . U . . .
H31 H 0.118834 1.141380 0.365641 0.061 Uiso 1 1 calc R U . . .
C32 C 0.1892(2) 1.1749(3) 0.41461(15) 0.0506(12) Uani 1 1 d . U . . .
C33 C 0.1541(2) 1.2630(3) 0.35483(15) 0.0553(13) Uani 1 1 d . U . . .
H33 H 0.126635 1.270662 0.328708 0.066 Uiso 1 1 calc R U . . .
C34 C 0.1889(2) 1.0882(3) 0.43846(15) 0.0523(12) Uani 1 1 d . U . . .
C35 C 0.2044(2) 1.0905(3) 0.47968(15) 0.0589(14) Uani 1 1 d . U . . .
H35 H 0.210867 1.148441 0.493216 0.071 Uiso 1 1 calc R U . . .
C36 C 0.2106(2) 1.0101(3) 0.50104(15) 0.0572(13) Uani 1 1 d . U . . .
H36 H 0.219465 1.012877 0.529247 0.069 Uiso 1 1 calc R U . . .
C37 C 0.2038(2) 0.9217(3) 0.48170(15) 0.0507(12) Uani 1 1 d . U . . .
C38 C 0.1856(2) 0.9218(3) 0.44050(15) 0.0575(13) Uani 1 1 d . U . . .
H38 H 0.178358 0.864075 0.426802 0.069 Uiso 1 1 calc R U . . .
C39 C 0.1774(2) 1.0033(3) 0.41828(14) 0.0549(13) Uani 1 1 d . U . . .
H39 H 0.164329 1.001316 0.389916 0.066 Uiso 1 1 calc R U . . .
C40 C 0.2195(2) 0.8365(3) 0.50520(14) 0.0525(12) Uani 1 1 d . U . . .
C41 C 0.2029(2) 0.8116(3) 0.57102(15) 0.0576(13) Uani 1 1 d . U . . .
H41 H 0.242085 0.837468 0.583212 0.069 Uiso 1 1 calc R U . . .
C42 C 0.1797(3) 0.8082(3) 0.53031(15) 0.0525(12) Uani 1 1 d . U . . .
C43 C 0.1224(3) 0.7730(4) 0.51272(17) 0.0693(15) Uani 1 1 d . U . . .
H43 H 0.105045 0.776192 0.484536 0.083 Uiso 1 1 calc R U . . .
C44 C 0.0903(3) 0.7337(4) 0.53530(17) 0.0715(15) Uani 1 1 d . U . . .
H44 H 0.052132 0.705013 0.522789 0.086 Uiso 1 1 calc R U . . .
C45 C 0.1688(2) 0.7769(3) 0.59449(16) 0.0541(12) Uani 1 1 d . U . . .
H45 H 0.183973 0.781812 0.622747 0.065 Uiso 1 1 calc R U . . .
C46 C 0.0808(2) 0.6907(3) 0.60328(15) 0.0556(13) Uani 1 1 d . U . . .
C47 C 0.0750(2) 0.7319(3) 0.63665(15) 0.0571(13) Uani 1 1 d . U . . .
H47 H 0.090585 0.792802 0.643339 0.069 Uiso 1 1 calc R U . . .
C48 C 0.0478(2) 0.6883(3) 0.66044(16) 0.0585(14) Uani 1 1 d . U . . .
H48 H 0.043952 0.719152 0.683475 0.070 Uiso 1 1 calc R U . . .
C49 C 0.0315(2) 0.5569(3) 0.62031(16) 0.0640(14) Uani 1 1 d . U . . .
H49 H 0.016987 0.495005 0.615301 0.077 Uiso 1 1 calc R U . . .
C50 C 0.0582(2) 0.6001(3) 0.59463(16) 0.0666(15) Uani 1 1 d . U . . .
H50 H 0.061326 0.568841 0.571500 0.080 Uiso 1 1 calc R U . . .
C51 C 0.1136(2) 0.7357(3) 0.57699(16) 0.0556(12) Uani 1 1 d . U . . .
C52 C -0.0044(2) 0.5523(3) 0.67830(15) 0.0596(13) Uani 1 1 d . U . . .
H52A H -0.044111 0.527458 0.661687 0.072 Uiso 1 1 calc R U . . .
H52B H -0.012301 0.596063 0.697900 0.072 Uiso 1 1 calc R U . . .
C53 C 0.0352(2) 0.4731(3) 0.70029(15) 0.0467(11) Uani 1 1 d . U . . .
C54 C 0.0200(2) 0.3836(3) 0.68899(15) 0.0603(14) Uani 1 1 d . U . . .
H54 H -0.016048 0.371446 0.667709 0.072 Uiso 1 1 calc R U . . .
C55 C 0.0560(2) 0.3103(3) 0.70797(15) 0.0563(13) Uani 1 1 d . U . . .
H55 H 0.043373 0.248448 0.700457 0.068 Uiso 1 1 calc R U . . .
C56 C 0.1252(2) 0.4181(3) 0.75004(15) 0.0541(13) Uani 1 1 d . U . . .
H56 H 0.160815 0.430839 0.771558 0.065 Uiso 1 1 calc R U . . .
C57 C 0.0876(2) 0.4910(3) 0.73059(15) 0.0579(13) Uani 1 1 d . U . . .
H57 H 0.098469 0.553260 0.738465 0.070 Uiso 1 1 calc R U . . .
C58 C 0.1102(2) 0.3260(3) 0.73773(14) 0.0428(11) Uani 1 1 d . U . . .
C59 C 0.1551(2) 0.2503(3) 0.75503(14) 0.0451(11) Uani 1 1 d . U . . .
C60 C 0.1497(2) 0.1920(3) 0.78350(14) 0.0464(11) Uani 1 1 d . U . . .
C61 C 0.0981(2) 0.1948(3) 0.80053(15) 0.0531(12) Uani 1 1 d . U . . .
C62 C 0.0519(2) 0.1266(4) 0.78780(18) 0.0728(16) Uani 1 1 d . U . . .
H62 H 0.053002 0.084491 0.767217 0.087 Uiso 1 1 calc R U . . .
C63 C 0.0064(3) 0.1207(5) 0.8046(2) 0.089(2) Uani 1 1 d . U . . .
H63 H -0.024261 0.074638 0.795493 0.107 Uiso 1 1 calc R U . . .
C64 C 0.0037(3) 0.1793(6) 0.8341(2) 0.109(3) Uani 1 1 d . U . . .
H64 H -0.027365 0.172635 0.846555 0.130 Uiso 1 1 calc R U . . .
C65 C 0.0481(3) 0.2512(5) 0.8464(2) 0.094(2) Uani 1 1 d . U . . .
H65 H 0.045607 0.294818 0.866115 0.113 Uiso 1 1 calc R U . . .
C66 C 0.0946(2) 0.2569(4) 0.82938(16) 0.0669(14) Uani 1 1 d . U . . .
H66 H 0.124479 0.304287 0.837690 0.080 Uiso 1 1 calc R U . . .
C67 C 0.1954(2) 0.1176(3) 0.80008(14) 0.0433(11) Uani 1 1 d . U . . .
C69 C 0.2744(2) 0.0555(3) 0.85562(16) 0.0594(13) Uani 1 1 d . U . . .
H69 H 0.298594 0.060706 0.882731 0.071 Uiso 1 1 calc R U . . .
C70 C 0.2844(3) -0.0165(3) 0.83254(19) 0.0682(15) Uani 1 1 d . U . . .
H70 H 0.314521 -0.062162 0.843662 0.082 Uiso 1 1 calc R U . . .
C71 C 0.2057(2) 0.0446(3) 0.77698(16) 0.0574(13) Uani 1 1 d . U . . .
H71 H 0.181802 0.039792 0.749767 0.069 Uiso 1 1 calc R U . . .
C72 C 0.2499(3) -0.0207(3) 0.79302(18) 0.0664(15) Uani 1 1 d . U . . .
H72 H 0.256659 -0.069344 0.776614 0.080 Uiso 1 1 calc R U . . .
C73 C 0.2053(2) 0.2453(3) 0.73728(14) 0.0414(10) Uani 1 1 d . U . . .
C74 C 0.1908(2) 0.2389(3) 0.69571(16) 0.0543(12) Uani 1 1 d . U . . .
H74 H 0.149383 0.239352 0.679635 0.065 Uiso 1 1 calc R U . . .
C75 C 0.2369(2) 0.2319(3) 0.67793(16) 0.0541(12) Uani 1 1 d . U . . .
H75 H 0.226439 0.225505 0.649743 0.065 Uiso 1 1 calc R U . . .
C76 C 0.2663(2) 0.2466(3) 0.75876(14) 0.0464(11) Uani 1 1 d . U . . .
H76 H 0.277384 0.250617 0.787052 0.056 Uiso 1 1 calc R U . . .
C77 C 0.3112(2) 0.2426(3) 0.74122(14) 0.0489(12) Uani 1 1 d . U . . .
H77 H 0.352659 0.245595 0.757170 0.059 Uiso 1 1 calc R U . . .
C78 C 0.2969(2) 0.2341(3) 0.70014(15) 0.0466(11) Uani 1 1 d . U . . .
C79 C 0.3477(2) 0.2269(3) 0.68075(15) 0.0594(13) Uani 1 1 d . U . . .
H79A H 0.387779 0.229918 0.701598 0.071 Uiso 1 1 calc R U . . .
H79B H 0.344893 0.166543 0.666842 0.071 Uiso 1 1 calc R U . . .
C80 C 0.3669(2) 0.3874(3) 0.66550(14) 0.0512(12) Uani 1 1 d . U . . .
H80 H 0.388788 0.394661 0.692983 0.061 Uiso 1 1 calc R U . . .
C81 C 0.3595(2) 0.4605(3) 0.63995(15) 0.0534(12) Uani 1 1 d . U . . .
H81 H 0.377878 0.518401 0.649558 0.064 Uiso 1 1 calc R U . . .
C82 C 0.3256(2) 0.4518(3) 0.60007(15) 0.0521(12) Uani 1 1 d . U . . .
C83 C 0.3024(2) 0.3667(3) 0.58694(15) 0.0616(14) Uani 1 1 d . U . . .
H83 H 0.279599 0.357891 0.559703 0.074 Uiso 1 1 calc R U . . .
C84 C 0.3120(2) 0.2938(3) 0.61315(16) 0.0611(14) Uani 1 1 d . U . . .
H84 H 0.296295 0.234307 0.603728 0.073 Uiso 1 1 calc R U . . .
C85 C 0.3133(2) 0.5356(3) 0.57334(15) 0.0539(12) Uani 1 1 d . U . . .
C86 C 0.2577(3) 0.5441(3) 0.54347(17) 0.0728(16) Uani 1 1 d . U . . .
H86 H 0.229413 0.494317 0.539060 0.087 Uiso 1 1 calc R U . . .
C87 C 0.2425(3) 0.6221(3) 0.52029(16) 0.0690(16) Uani 1 1 d . U . . .
H87 H 0.204243 0.626263 0.500154 0.083 Uiso 1 1 calc R U . . .
C88 C 0.3545(2) 0.6067(3) 0.57769(15) 0.0581(13) Uani 1 1 d . U . . .
H88 H 0.393410 0.600899 0.597009 0.070 Uiso 1 1 calc R U . . .
C89 C 0.3411(2) 0.6866(3) 0.55483(15) 0.0548(13) Uani 1 1 d . U . . .
H89 H 0.370602 0.734565 0.558389 0.066 Uiso 1 1 calc R U . . .
C90 C 0.2844(3) 0.6960(3) 0.52673(15) 0.0577(13) Uani 1 1 d . U . . .
C91 C 0.2679(2) 0.7853(3) 0.50418(14) 0.0539(12) Uani 1 1 d . U . . .
C92 C 0.3093(2) 0.8114(3) 0.48041(14) 0.0531(12) Uani 1 1 d . U . . .
C93 C 0.3396(2) 0.8960(3) 0.48402(15) 0.0629(15) Uani 1 1 d . U . . .
H93 H 0.335314 0.939108 0.503469 0.075 Uiso 1 1 calc R U . . .
C94 C 0.3177(3) 0.7501(3) 0.45292(15) 0.0628(14) Uani 1 1 d . U . . .
H94 H 0.299394 0.690474 0.450814 0.075 Uiso 1 1 calc R U . . .
C95 C 0.3524(3) 0.7722(3) 0.42791(16) 0.0669(15) Uani 1 1 d . U . . .
H95 H 0.356207 0.728256 0.408646 0.080 Uiso 1 1 calc R U . . .
C96 C 0.3752(2) 0.9196(3) 0.46067(15) 0.0612(14) Uani 1 1 d . U . . .
H96 H 0.395935 0.977494 0.464429 0.073 Uiso 1 1 calc R U . . .
C97 C 0.3813(2) 0.8569(3) 0.43059(15) 0.0538(12) Uani 1 1 d . U . . .
C98 C 0.4123(2) 0.8858(3) 0.40173(15) 0.0557(13) Uani 1 1 d . U . . .
C99 C 0.4201(3) 0.8243(4) 0.37260(16) 0.0681(15) Uani 1 1 d . U . . .
H99 H 0.409500 0.760803 0.373591 0.082 Uiso 1 1 calc R U . . .
C100 C 0.4326(2) 0.9772(3) 0.39920(15) 0.0618(14) Uani 1 1 d . U . . .
H100 H 0.431237 1.021034 0.419103 0.074 Uiso 1 1 calc R U . . .
C101 C 0.4422(2) 0.8534(4) 0.34335(17) 0.0657(15) Uani 1 1 d . U . . .
H101 H 0.446138 0.810168 0.323866 0.079 Uiso 1 1 calc R U . . .
C102 C 0.4540(3) 1.0039(4) 0.36904(17) 0.0706(16) Uani 1 1 d . U . . .
H102 H 0.465838 1.066528 0.367356 0.085 Uiso 1 1 calc R U . . .
C228 C 0.2295(2) 0.1198(3) 0.83968(15) 0.0500(12) Uani 1 1 d . U . . .
H228 H 0.221858 0.166948 0.856448 0.060 Uiso 1 1 calc R U . . .
P1 P 0.06070(9) 0.75323(10) 0.06851(5) 0.0845(5) Uani 1 1 d D U . . .
F1 F 0.0076(6) 0.8201(9) 0.0738(4) 0.128(3) Uani 0.446(9) 1 d D U P A 1
F2 F 0.0469(9) 0.7959(18) 0.0246(6) 0.105(4) Uani 0.446(9) 1 d D U P A 1
F3 F 0.1083(6) 0.6827(9) 0.0618(4) 0.112(3) Uani 0.446(9) 1 d D U P A 1
F4 F 0.0692(7) 0.7129(13) 0.1116(5) 0.103(3) Uani 0.446(9) 1 d D U P A 1
F5 F 0.0094(7) 0.6754(9) 0.0543(5) 0.131(4) Uani 0.446(9) 1 d D U P A 1
F6 F 0.1022(8) 0.8356(7) 0.0851(4) 0.129(4) Uani 0.446(9) 1 d D U P A 1
P2 P 0.02119(6) 0.19026(9) 0.24909(5) 0.0608(4) Uani 1 1 d D U . . .
F8 F 0.0559(3) 0.1484(6) 0.2902(2) 0.089(2) Uani 0.552(5) 1 d D U P B 1
F10 F -0.0390(3) 0.1949(6) 0.2579(2) 0.079(2) Uani 0.552(5) 1 d D U P B 1
F12 F 0.0425(4) 0.2899(4) 0.26263(18) 0.0769(19) Uani 0.552(5) 1 d D U P B 1
F7 F -0.0104(6) 0.2277(6) 0.2045(3) 0.061(2) Uani 0.552(5) 1 d D U P B 1
F11 F 0.0839(3) 0.1799(6) 0.2374(2) 0.092(2) Uani 0.552(5) 1 d D U P B 1
F9 F 0.0021(4) 0.0882(4) 0.2305(2) 0.097(2) Uani 0.552(5) 1 d D U P B 1
P3 P 0.64100(8) 0.98486(12) 0.39053(7) 0.0938(6) Uani 1 1 d D U . . .
F13 F 0.6284(14) 0.9806(12) 0.3410(5) 0.086(3) Uani 0.446(17) 1 d D U P C 1
F14 F 0.6780(7) 1.0835(8) 0.3843(6) 0.127(4) Uani 0.446(17) 1 d D U P C 1
F15 F 0.5835(6) 1.0549(9) 0.3768(5) 0.112(4) Uani 0.446(17) 1 d D U P C 1
F16 F 0.6580(9) 0.9977(13) 0.4345(4) 0.130(4) Uani 0.446(17) 1 d D U P C 1
F17 F 0.6007(13) 0.8964(15) 0.3861(9) 0.084(5) Uani 0.446(17) 1 d D U P C 1
F18 F 0.7072(9) 0.940(2) 0.3968(10) 0.079(4) Uani 0.446(17) 1 d D U P C 1
O1 O 0.92965(18) 0.8893(2) 0.86445(13) 0.0802(12) Uani 1 1 d . . . . .
C217 C 0.8297(3) 0.8995(4) 0.82021(19) 0.0902(19) Uani 1 1 d . . . . .
H21A H 0.835873 0.837367 0.810773 0.135 Uiso 1 1 calc GR . . . .
H21B H 0.803791 0.935826 0.797910 0.135 Uiso 1 1 calc GR . . . .
H21C H 0.809855 0.894283 0.841192 0.135 Uiso 1 1 calc GR . . . .
C218 C 0.8888(3) 0.9459(4) 0.83633(18) 0.0759(17) Uani 1 1 d . . . . .
H21D H 0.905802 0.960306 0.814274 0.091 Uiso 1 1 calc R . . . .
H21E H 0.883188 1.005071 0.849089 0.091 Uiso 1 1 calc R . . . .
C219 C 1.0279(3) 0.8653(5) 0.9096(2) 0.118(3) Uani 1 1 d . . . . .
H21F H 1.009233 0.848688 0.930331 0.176 Uiso 1 1 calc GR . . . .
H21G H 1.067363 0.895101 0.922011 0.176 Uiso 1 1 calc GR . . . .
H21H H 1.033855 0.809141 0.895522 0.176 Uiso 1 1 calc GR . . . .
C220 C 0.9873(3) 0.9304(4) 0.8808(2) 0.104(2) Uani 1 1 d . . . . .
H22A H 0.983145 0.988817 0.894616 0.125 Uiso 1 1 calc R . . . .
H22B H 1.005196 0.945462 0.859248 0.125 Uiso 1 1 calc R . . . .
P4 P 0.56900(10) 1.18635(13) 0.07067(6) 0.0934(6) Uani 1 1 d D U . . .
F19 F 0.5620(3) 1.2120(5) 0.02703(15) 0.143(2) Uani 0.755(5) 1 d D U P D 1
F21 F 0.6244(3) 1.2493(5) 0.0855(2) 0.167(3) Uani 0.755(5) 1 d D U P D 1
F23 F 0.5224(3) 1.2663(5) 0.0690(2) 0.151(2) Uani 0.755(5) 1 d D U P D 1
F22 F 0.6122(3) 1.1011(4) 0.0688(2) 0.146(2) Uani 0.755(5) 1 d D U P D 1
F20 F 0.5767(3) 1.1554(5) 0.11516(16) 0.145(2) Uani 0.755(5) 1 d D U P D 1
F24 F 0.5118(3) 1.1159(5) 0.0567(2) 0.162(3) Uani 0.755(5) 1 d D U P D 1
F8A F -0.0390(4) 0.1370(7) 0.2524(3) 0.083(3) Uani 0.448(5) 1 d D U P B 2
F10A F -0.0011(8) 0.1941(9) 0.2039(4) 0.071(3) Uani 0.448(5) 1 d D U P B 2
F12A F -0.0144(4) 0.2869(5) 0.2514(2) 0.087(2) Uani 0.448(5) 1 d D U P B 2
F7A F 0.0794(4) 0.2524(8) 0.2522(3) 0.100(3) Uani 0.448(5) 1 d D U P B 2
F11A F 0.0387(4) 0.1979(6) 0.2988(2) 0.075(2) Uani 0.448(5) 1 d D U P B 2
F9A F 0.0534(5) 0.0973(6) 0.2526(3) 0.106(3) Uani 0.448(5) 1 d D U P B 2
F1A F 0.0520(7) 0.8443(5) 0.0899(3) 0.118(3) Uani 0.554(9) 1 d D U P A 2
F2A F 0.0987(6) 0.7126(11) 0.1132(4) 0.126(4) Uani 0.554(9) 1 d D U P A 2
F3A F 0.0755(6) 0.6603(5) 0.0483(3) 0.114(3) Uani 0.554(9) 1 d D U P A 2
F4A F 0.0255(6) 0.7906(15) 0.0265(5) 0.103(4) Uani 0.554(9) 1 d D U P A 2
F5A F 0.1231(4) 0.7991(8) 0.0661(4) 0.127(3) Uani 0.554(9) 1 d D U P A 2
F6A F 0.0050(5) 0.7045(8) 0.0735(4) 0.121(3) Uani 0.554(9) 1 d D U P A 2
F13A F 0.6091(10) 0.8837(11) 0.3813(6) 0.069(3) Uani 0.554(17) 1 d D U P C 2
F14A F 0.6999(9) 0.9270(18) 0.3899(9) 0.086(4) Uani 0.554(17) 1 d D U P C 2
F15A F 0.6267(12) 1.0074(10) 0.3455(4) 0.096(3) Uani 0.554(17) 1 d D U P C 2
F16A F 0.6745(5) 1.0746(8) 0.4087(5) 0.117(4) Uani 0.554(17) 1 d D U P C 2
F17A F 0.5772(4) 1.0213(9) 0.3956(5) 0.114(3) Uani 0.554(17) 1 d D U P C 2
F18A F 0.6551(7) 0.9492(10) 0.4392(3) 0.126(3) Uani 0.554(17) 1 d D U P C 2
F19A F 0.5502(8) 1.1132(11) 0.0348(5) 0.138(4) Uani 0.245(5) 1 d D U P D 2
F21A F 0.6242(7) 1.2187(12) 0.0559(6) 0.140(4) Uani 0.245(5) 1 d D U P D 2
F23A F 0.5268(8) 1.2611(11) 0.0421(5) 0.154(5) Uani 0.245(5) 1 d D U P D 2
F22A F 0.6102(8) 1.1118(11) 0.0983(6) 0.160(5) Uani 0.245(5) 1 d D U P D 2
F20A F 0.5856(9) 1.2602(11) 0.1055(5) 0.149(5) Uani 0.245(5) 1 d D U P D 2
F24A F 0.5128(7) 1.1521(12) 0.0847(6) 0.147(4) Uani 0.245(5) 1 d D U P D 2

loop_
_atom_site_aniso_label
_atom_site_aniso_U_11
_atom_site_aniso_U_22
_atom_site_aniso_U_33
_atom_site_aniso_U_23
_atom_site_aniso_U_13
_atom_site_aniso_U_12
N1 0.063(3) 0.042(2) 0.060(3) 0.003(2) 0.027(2) 0.006(2)
N2 0.064(3) 0.058(2) 0.067(3) -0.005(2) 0.031(2) 0.015(2)
N3 0.053(3) 0.052(2) 0.053(3) 0.0043(19) 0.021(2) 0.006(2)
N4 0.059(3) 0.040(2) 0.055(3) 0.0048(19) 0.020(2) 0.011(2)
C1 0.069(4) 0.048(3) 0.075(4) -0.003(3) 0.041(3) -0.009(3)
C2 0.077(4) 0.035(3) 0.087(4) 0.005(3) 0.044(3) 0.000(3)
C3 0.068(4) 0.054(3) 0.059(3) 0.011(2) 0.018(3) 0.000(3)
C4 0.076(4) 0.041(3) 0.073(4) -0.002(3) 0.029(3) -0.011(3)
C5 0.064(3) 0.046(3) 0.054(3) -0.004(2) 0.026(3) -0.008(2)
C6 0.062(3) 0.055(3) 0.065(3) -0.007(2) 0.031(3) -0.012(2)
C7 0.059(3) 0.051(3) 0.068(3) -0.013(2) 0.030(3) -0.010(2)
C8 0.066(3) 0.053(3) 0.065(3) 0.002(2) 0.032(3) 0.001(3)
C9 0.064(3) 0.059(3) 0.076(4) 0.011(3) 0.036(3) 0.013(3)
C10 0.081(4) 0.071(4) 0.079(4) 0.021(3) 0.045(4) 0.010(3)
C11 0.100(5) 0.073(4) 0.060(4) 0.006(3) 0.036(4) 0.024(3)
C12 0.098(5) 0.063(4) 0.085(4) -0.006(3) 0.042(4) 0.009(3)
C13 0.066(4) 0.071(4) 0.076(4) -0.019(3) 0.032(3) -0.002(3)
C14 0.055(3) 0.040(2) 0.058(3) -0.006(2) 0.026(3) -0.012(2)
C15 0.048(3) 0.038(2) 0.057(3) 0.004(2) 0.022(2) -0.003(2)
C16 0.049(3) 0.053(3) 0.063(3) 0.014(2) 0.021(3) 0.000(2)
C17 0.042(3) 0.062(3) 0.072(3) 0.011(3) 0.027(3) 0.007(2)
C18 0.060(3) 0.042(3) 0.061(3) 0.011(2) 0.023(3) 0.004(2)
C19 0.064(3) 0.035(2) 0.064(3) 0.006(2) 0.033(3) 0.003(2)
C20 0.050(3) 0.040(3) 0.065(3) 0.006(2) 0.020(3) 0.004(2)
C21 0.053(3) 0.048(3) 0.055(3) -0.010(2) 0.021(3) -0.010(2)
C22 0.057(3) 0.064(3) 0.058(3) -0.005(3) 0.030(3) -0.010(3)
C23 0.058(3) 0.068(3) 0.058(3) -0.016(3) 0.026(3) 0.001(3)
C24 0.055(3) 0.049(3) 0.065(3) -0.008(2) 0.031(3) 0.005(2)
C25 0.073(3) 0.035(3) 0.088(4) -0.002(3) 0.036(3) 0.005(2)
C26 0.054(3) 0.052(3) 0.081(4) -0.002(3) 0.038(3) -0.004(2)
C27 0.068(4) 0.066(3) 0.084(4) -0.008(3) 0.045(3) 0.015(3)
C28 0.077(4) 0.038(3) 0.077(4) 0.016(2) 0.040(3) 0.006(3)
C29 0.078(4) 0.045(3) 0.061(3) 0.006(3) 0.017(3) -0.006(3)
C30 0.082(4) 0.056(3) 0.066(4) 0.002(3) 0.014(3) -0.013(3)
C31 0.056(3) 0.041(3) 0.059(3) 0.002(2) 0.023(3) 0.001(2)
C32 0.067(3) 0.041(2) 0.048(3) -0.002(2) 0.025(3) 0.005(2)
C33 0.062(3) 0.059(3) 0.052(3) 0.008(2) 0.028(3) 0.003(3)
C34 0.059(3) 0.041(2) 0.059(3) 0.001(2) 0.022(3) 0.000(2)
C35 0.086(4) 0.039(3) 0.055(3) 0.000(2) 0.027(3) 0.010(3)
C36 0.084(4) 0.043(3) 0.047(3) 0.002(2) 0.023(3) 0.006(3)
C37 0.060(3) 0.041(2) 0.055(3) -0.001(2) 0.023(3) -0.001(2)
C38 0.077(4) 0.036(2) 0.063(3) -0.003(2) 0.027(3) -0.004(3)
C39 0.072(4) 0.055(3) 0.042(3) -0.004(2) 0.024(3) 0.005(3)
C40 0.066(3) 0.044(3) 0.050(3) -0.003(2) 0.021(3) 0.001(2)
C41 0.073(4) 0.043(3) 0.057(3) -0.002(2) 0.020(3) -0.006(3)
C42 0.077(3) 0.032(2) 0.050(3) 0.001(2) 0.022(3) 0.004(2)
C43 0.070(4) 0.073(4) 0.068(4) 0.013(3) 0.027(3) -0.008(3)
C44 0.071(4) 0.076(4) 0.059(3) 0.003(3) 0.007(3) -0.023(3)
C45 0.064(3) 0.036(3) 0.063(3) 0.002(2) 0.019(3) 0.004(2)
C46 0.064(3) 0.043(3) 0.060(3) 0.009(2) 0.020(3) 0.008(2)
C47 0.078(4) 0.034(2) 0.070(4) 0.003(2) 0.038(3) 0.007(2)
C48 0.063(3) 0.044(3) 0.076(4) -0.008(3) 0.032(3) -0.010(2)
C49 0.080(4) 0.041(3) 0.073(4) -0.001(3) 0.026(3) -0.010(3)
C50 0.083(4) 0.055(3) 0.072(4) -0.005(3) 0.038(3) -0.013(3)
C51 0.055(3) 0.047(3) 0.065(3) 0.004(3) 0.018(3) -0.001(2)
C52 0.049(3) 0.060(3) 0.072(4) 0.014(3) 0.021(3) 0.008(2)
C53 0.051(3) 0.038(2) 0.056(3) -0.001(2) 0.023(2) -0.003(2)
C54 0.046(3) 0.057(3) 0.066(4) -0.001(3) -0.001(3) -0.001(2)
C55 0.060(3) 0.034(2) 0.075(4) 0.006(2) 0.022(3) -0.008(2)
C56 0.057(3) 0.041(2) 0.062(3) -0.005(2) 0.014(3) 0.002(2)
C57 0.070(3) 0.033(2) 0.068(4) 0.000(2) 0.018(3) 0.007(2)
C58 0.045(3) 0.036(2) 0.051(3) 0.009(2) 0.021(2) -0.005(2)
C59 0.042(3) 0.036(2) 0.053(3) -0.008(2) 0.008(2) -0.003(2)
C60 0.056(3) 0.030(2) 0.054(3) 0.003(2) 0.018(2) -0.001(2)
C61 0.050(3) 0.042(3) 0.066(3) 0.021(2) 0.016(3) 0.007(2)
C62 0.059(3) 0.056(3) 0.102(5) 0.038(3) 0.022(3) 0.005(3)
C63 0.066(4) 0.094(5) 0.113(6) 0.062(4) 0.036(4) 0.002(4)
C64 0.070(5) 0.158(7) 0.111(6) 0.068(5) 0.047(5) 0.028(4)
C65 0.087(5) 0.114(5) 0.097(5) 0.041(4) 0.050(4) 0.051(4)
C66 0.063(4) 0.064(3) 0.076(4) 0.018(3) 0.024(3) 0.015(3)
C67 0.046(3) 0.037(2) 0.052(3) -0.002(2) 0.021(2) -0.003(2)
C69 0.053(3) 0.054(3) 0.067(4) 0.003(3) 0.012(3) -0.008(2)
C70 0.064(4) 0.046(3) 0.097(4) 0.017(3) 0.028(3) 0.022(3)
C71 0.068(3) 0.040(3) 0.068(3) 0.004(2) 0.027(3) -0.003(2)
C72 0.084(4) 0.039(3) 0.085(4) -0.002(3) 0.040(3) 0.006(3)
C73 0.052(3) 0.019(2) 0.051(3) 0.001(2) 0.012(2) -0.003(2)
C74 0.056(3) 0.035(3) 0.067(3) -0.004(2) 0.011(3) -0.008(2)
C75 0.058(3) 0.039(3) 0.061(3) -0.002(2) 0.012(3) 0.005(2)
C76 0.061(3) 0.036(2) 0.042(3) 0.007(2) 0.016(2) 0.010(2)
C77 0.051(3) 0.040(3) 0.052(3) 0.009(2) 0.010(2) 0.012(2)
C78 0.050(3) 0.034(2) 0.056(3) 0.012(2) 0.015(2) 0.014(2)
C79 0.071(3) 0.041(3) 0.063(3) 0.003(2) 0.016(3) 0.018(3)
C80 0.053(3) 0.058(3) 0.044(3) 0.000(2) 0.017(3) 0.015(2)
C81 0.057(3) 0.047(3) 0.057(3) -0.001(2) 0.018(3) 0.009(2)
C82 0.059(3) 0.044(2) 0.052(3) 0.001(2) 0.016(3) 0.009(2)
C83 0.084(4) 0.043(3) 0.052(3) 0.002(2) 0.011(3) 0.009(3)
C84 0.079(4) 0.035(3) 0.063(3) 0.001(2) 0.013(3) 0.014(3)
C85 0.065(3) 0.037(2) 0.055(3) -0.001(2) 0.011(3) 0.005(2)
C86 0.078(4) 0.039(3) 0.080(4) 0.012(3) -0.008(3) -0.002(3)
C87 0.077(4) 0.039(3) 0.073(4) 0.006(3) -0.004(3) 0.001(3)
C88 0.065(3) 0.048(3) 0.055(3) -0.005(2) 0.008(3) 0.010(2)
C89 0.074(3) 0.030(2) 0.061(3) -0.002(2) 0.020(3) -0.004(2)
C90 0.070(3) 0.039(3) 0.058(3) 0.000(2) 0.011(3) 0.001(2)
C91 0.074(3) 0.042(3) 0.045(3) 0.000(2) 0.016(3) -0.006(2)
C92 0.071(3) 0.035(2) 0.055(3) -0.002(2) 0.021(3) 0.010(2)
C93 0.081(4) 0.048(3) 0.069(4) -0.024(3) 0.038(3) -0.013(3)
C94 0.105(4) 0.025(2) 0.058(3) 0.002(2) 0.025(3) 0.000(3)
C95 0.112(5) 0.032(2) 0.061(4) -0.004(2) 0.032(3) 0.008(3)
C96 0.072(4) 0.056(3) 0.060(3) -0.019(3) 0.027(3) -0.015(3)
C97 0.065(3) 0.039(3) 0.057(3) 0.001(2) 0.019(3) 0.007(2)
C98 0.070(4) 0.037(2) 0.059(3) -0.010(2) 0.018(3) 0.019(2)
C99 0.090(4) 0.046(3) 0.075(4) -0.012(3) 0.035(3) 0.003(3)
C100 0.085(4) 0.047(3) 0.061(3) -0.017(2) 0.034(3) -0.001(3)
C101 0.071(4) 0.048(3) 0.083(4) -0.018(3) 0.032(3) 0.009(3)
C102 0.080(4) 0.059(3) 0.084(4) -0.012(3) 0.041(4) 0.003(3)
C228 0.054(3) 0.032(2) 0.067(3) 0.000(2) 0.023(3) -0.005(2)
P1 0.1152(15) 0.0462(9) 0.0955(13) 0.0023(9) 0.0371(12) -0.0095(9)
F1 0.124(7) 0.122(7) 0.139(7) 0.004(6) 0.039(6) 0.040(6)
F2 0.149(10) 0.070(6) 0.089(5) 0.022(5) 0.027(6) 0.000(8)
F3 0.126(7) 0.103(7) 0.122(7) 0.029(5) 0.059(6) 0.032(6)
F4 0.140(9) 0.083(6) 0.100(6) 0.021(5) 0.054(6) 0.008(7)
F5 0.146(7) 0.094(7) 0.139(9) 0.007(6) 0.022(7) -0.041(6)
F6 0.148(8) 0.064(6) 0.150(8) 0.016(5) 0.010(7) -0.030(6)
P2 0.0563(9) 0.0517(8) 0.0742(11) 0.0027(8) 0.0194(8) -0.0096(7)
F8 0.082(5) 0.088(5) 0.081(4) 0.019(4) -0.002(4) -0.001(4)
F10 0.063(3) 0.115(6) 0.069(4) 0.003(5) 0.031(3) 0.002(4)
F12 0.103(5) 0.046(3) 0.080(4) -0.008(3) 0.024(4) -0.005(3)
F7 0.064(4) 0.065(5) 0.065(4) 0.008(4) 0.035(3) -0.004(4)
F11 0.064(4) 0.103(5) 0.112(5) -0.005(4) 0.032(3) 0.005(4)
F9 0.116(5) 0.050(3) 0.114(5) -0.013(3) 0.016(4) -0.012(3)
P3 0.0804(12) 0.0654(10) 0.1261(16) -0.0419(11) 0.0172(12) 0.0044(9)
F13 0.091(6) 0.039(7) 0.124(5) 0.026(5) 0.029(5) 0.000(7)
F14 0.111(6) 0.061(5) 0.178(9) -0.035(6) -0.002(8) -0.012(4)
F15 0.110(6) 0.067(6) 0.146(8) -0.032(6) 0.023(6) 0.027(5)
F16 0.136(7) 0.114(8) 0.124(5) -0.075(6) 0.013(5) 0.002(8)
F17 0.088(7) 0.068(6) 0.107(9) -0.026(5) 0.049(6) -0.008(5)
F18 0.070(6) 0.059(8) 0.099(9) -0.022(7) 0.013(6) -0.002(6)
O1 0.062(3) 0.047(2) 0.119(3) 0.015(2) 0.008(2) -0.006(2)
C217 0.083(5) 0.079(4) 0.101(5) 0.015(4) 0.015(4) -0.005(4)
C218 0.077(4) 0.061(3) 0.090(5) 0.010(3) 0.026(4) 0.002(3)
C219 0.089(5) 0.104(5) 0.143(7) 0.010(5) 0.009(5) -0.019(4)
C220 0.083(5) 0.062(4) 0.158(7) 0.026(4) 0.021(5) 0.011(4)
P4 0.1078(15) 0.0873(12) 0.0805(13) 0.0018(10) 0.0219(11) -0.0064(11)
F19 0.176(6) 0.185(6) 0.068(3) 0.042(3) 0.038(3) 0.045(5)
F21 0.143(5) 0.173(5) 0.157(6) 0.008(5) 0.002(5) -0.078(4)
F23 0.166(5) 0.142(4) 0.160(6) 0.002(4) 0.069(5) 0.052(4)
F22 0.179(5) 0.139(4) 0.120(5) 0.023(4) 0.044(4) 0.069(4)
F20 0.193(6) 0.169(6) 0.075(3) 0.021(3) 0.043(4) -0.015(5)
F24 0.163(5) 0.151(5) 0.147(6) -0.001(4) 0.011(5) -0.059(4)
F8A 0.067(4) 0.092(6) 0.091(6) -0.001(6) 0.023(4) -0.015(5)
F10A 0.073(6) 0.078(7) 0.068(4) -0.012(5) 0.029(4) -0.012(6)
F12A 0.107(6) 0.066(4) 0.071(5) -0.013(3) 0.004(4) 0.018(4)
F7A 0.079(5) 0.114(7) 0.107(6) 0.004(6) 0.030(5) -0.030(5)
F11A 0.065(5) 0.081(5) 0.072(4) 0.012(4) 0.010(4) 0.001(4)
F9A 0.110(6) 0.075(4) 0.122(6) -0.003(4) 0.021(5) 0.036(5)
F1A 0.176(9) 0.050(4) 0.134(6) -0.021(4) 0.058(6) -0.002(5)
F2A 0.162(9) 0.093(5) 0.102(5) 0.010(4) 0.010(6) -0.013(7)
F3A 0.179(8) 0.057(4) 0.121(7) 0.009(4) 0.066(6) 0.010(5)
F4A 0.120(8) 0.084(6) 0.098(5) 0.028(4) 0.025(5) 0.012(6)
F5A 0.108(5) 0.108(6) 0.173(7) 0.024(5) 0.055(5) -0.018(4)
F6A 0.135(5) 0.109(6) 0.132(7) -0.008(5) 0.060(5) -0.044(5)
F13A 0.090(7) 0.072(5) 0.058(5) -0.021(4) 0.041(4) -0.006(5)
F14A 0.076(5) 0.051(7) 0.111(10) -0.018(6) -0.002(5) 0.006(5)
F15A 0.090(5) 0.055(7) 0.141(5) 0.016(5) 0.033(5) 0.000(6)
F16A 0.098(5) 0.067(5) 0.177(9) -0.060(6) 0.029(6) -0.020(4)
F17A 0.089(4) 0.091(6) 0.172(7) -0.047(5) 0.058(5) 0.006(4)
F18A 0.153(6) 0.113(8) 0.102(5) -0.061(5) 0.022(4) -0.027(7)
F19A 0.161(9) 0.149(8) 0.101(7) -0.023(7) 0.037(7) -0.002(8)
F21A 0.145(7) 0.166(9) 0.114(9) 0.004(8) 0.046(7) -0.018(7)
F23A 0.179(9) 0.153(9) 0.111(9) 0.020(8) 0.015(9) 0.038(8)
F22A 0.178(9) 0.149(9) 0.125(10) 0.038(8) 0.005(9) 0.029(8)
F20A 0.175(9) 0.142(8) 0.110(8) -0.032(7) 0.015(7) -0.014(8)
F24A 0.149(8) 0.157(9) 0.146(9) -0.003(8) 0.061(7) -0.020(7)

loop_
_atom_type_symbol
_atom_type_description
_atom_type_scat_dispersion_real
_atom_type_scat_dispersion_imag
_atom_type_scat_source
C C 0.0030 0.0020 'International Tables Vol C Tables 4.2.6.8 and 6.1.1.4'
H H 0.0000 0.0000 'International Tables Vol C Tables 4.2.6.8 and 6.1.1.4'
F F 0.0170 0.0100 'International Tables Vol C Tables 4.2.6.8 and 6.1.1.4'
N N 0.0060 0.0030 'International Tables Vol C Tables 4.2.6.8 and 6.1.1.4'
O O 0.0110 0.0060 'International Tables Vol C Tables 4.2.6.8 and 6.1.1.4'
P P 0.1020 0.0940 'International Tables Vol C Tables 4.2.6.8 and 6.1.1.4'

loop_
_geom_angle_atom_site_label_1
_geom_angle_atom_site_label_2
_geom_angle_atom_site_label_3
_geom_angle
C29 N1 C28 119.7(4)
C29 N1 C33 121.4(4)
C33 N1 C28 118.8(4)
C101 N2 C27 120.8(4)
C101 N2 C102 119.8(5)
C102 N2 C27 119.2(4)
C48 N3 C49 120.9(4)
C48 N3 C52 122.2(4)
C49 N3 C52 116.9(4)
C80 N4 C79 117.9(4)
C84 N4 C79 120.9(4)
C84 N4 C80 121.0(4)
C2 C1 H1 119.0
C2 C1 C6 122.0(5)
C6 C1 H1 119.0
C1 C2 H2 120.1
C1 C2 C3 119.9(5)
C3 C2 H2 120.1
C2 C3 H3 120.6
C2 C3 C4 118.8(5)
C4 C3 H3 120.6
C3 C4 H4 119.7
C5 C4 C3 120.6(5)
C5 C4 H4 119.7
C4 C5 C6 119.9(5)
C4 C5 C7 119.5(4)
C6 C5 C7 120.6(5)
C1 C6 C5 118.7(5)
C1 C6 H6 120.6
C5 C6 H6 120.6
C5 C7 C8 114.2(4)
C14 C7 C5 124.0(4)
C14 C7 C8 121.7(4)
C9 C8 C7 120.8(5)
C13 C8 C7 120.4(5)
C13 C8 C9 118.7(5)
C8 C9 H9 119.3
C10 C9 C8 121.3(5)
C10 C9 H9 119.3
C9 C10 H10 120.7
C9 C10 C11 118.6(5)
C11 C10 H10 120.7
C10 C11 H11 119.5
C10 C11 C12 121.1(5)
C12 C11 H11 119.5
C11 C12 H12 120.9
C13 C12 C11 118.2(6)
C13 C12 H12 120.9
C8 C13 H13 119.0
C12 C13 C8 122.0(5)
C12 C13 H13 119.0
C7 C14 C15 121.8(4)
C7 C14 C21 123.6(4)
C21 C14 C15 114.5(4)
C16 C15 C14 122.4(5)
C20 C15 C14 121.0(4)
C20 C15 C16 116.4(4)
C15 C16 H16 119.9
C15 C16 C17 120.2(5)
C17 C16 H16 119.9
C16 C17 H17 119.6
C19 C17 C16 120.8(5)
C19 C17 H17 119.6
C19 C18 H18 120.3
C19 C18 C20 119.4(5)
C20 C18 H18 120.3
C17 C19 C28 119.4(5)
C18 C19 C17 119.5(5)
C18 C19 C28 121.1(5)
C15 C20 H20 118.2
C18 C20 C15 123.7(5)
C18 C20 H20 118.2
C22 C21 C14 121.6(4)
C26 C21 C14 120.0(4)
C26 C21 C22 117.8(5)
C21 C22 H22 120.1
C21 C22 C23 119.7(5)
C23 C22 H22 120.1
C22 C23 H23 119.4
C24 C23 C22 121.1(5)
C24 C23 H23 119.4
C23 C24 C25 119.5(5)
C23 C24 C27 118.4(5)
C25 C24 C27 122.1(5)
C24 C25 H25 120.1
C26 C25 C24 119.8(5)
C26 C25 H25 120.1
C21 C26 H26 119.0
C25 C26 C21 122.0(5)
C25 C26 H26 119.0
N2 C27 C24 111.0(4)
N2 C27 H27A 109.4
N2 C27 H27B 109.4
C24 C27 H27A 109.4
C24 C27 H27B 109.4
H27A C27 H27B 108.0
N1 C28 C19 111.1(4)
N1 C28 H28A 109.4
N1 C28 H28B 109.4
C19 C28 H28A 109.4
C19 C28 H28B 109.4
H28A C28 H28B 108.0
N1 C29 H29 120.4
N1 C29 C30 119.3(5)
C30 C29 H29 120.4
C29 C30 H30 119.0
C29 C30 C32 122.1(5)
C32 C30 H30 119.0
C32 C31 H31 120.1
C33 C31 H31 120.1
C33 C31 C32 119.8(5)
C30 C32 C31 116.4(5)
C30 C32 C34 121.8(5)
C31 C32 C34 121.7(4)
N1 C33 C31 121.0(5)
N1 C33 H33 119.5
C31 C33 H33 119.5
C35 C34 C32 121.4(4)
C35 C34 C39 120.0(4)
C39 C34 C32 118.4(4)
C34 C35 H35 119.8
C36 C35 C34 120.4(4)
C36 C35 H35 119.8
C35 C36 H36 119.4
C35 C36 C37 121.1(5)
C37 C36 H36 119.4
C36 C37 C40 120.5(4)
C38 C37 C36 116.9(4)
C38 C37 C40 122.6(4)
C37 C38 H38 118.8
C37 C38 C39 122.4(4)
C39 C38 H38 118.8
C34 C39 H39 120.6
C38 C39 C34 118.8(4)
C38 C39 H39 120.6
C37 C40 C42 117.9(4)
C91 C40 C37 120.7(4)
C91 C40 C42 121.4(4)
C42 C41 H41 120.2
C42 C41 C45 119.6(5)
C45 C41 H41 120.2
C41 C42 C40 119.2(5)
C41 C42 C43 120.1(5)
C43 C42 C40 120.5(5)
C42 C43 H43 119.7
C44 C43 C42 120.6(5)
C44 C43 H43 119.7
C43 C44 H44 120.1
C43 C44 C51 119.8(5)
C51 C44 H44 120.1
C41 C45 H45 119.9
C51 C45 C41 120.2(5)
C51 C45 H45 119.9
C47 C46 C50 117.9(5)
C47 C46 C51 122.7(5)
C50 C46 C51 119.3(5)
C46 C47 H47 119.4
C48 C47 C46 121.3(5)
C48 C47 H47 119.4
N3 C48 C47 121.0(5)
N3 C48 H48 119.5
C47 C48 H48 119.5
N3 C49 H49 120.1
N3 C49 C50 119.8(5)
C50 C49 H49 120.1
C46 C50 H50 120.5
C49 C50 C46 119.0(5)
C49 C50 H50 120.5
C44 C51 C46 121.9(5)
C45 C51 C44 119.3(5)
C45 C51 C46 118.8(5)
N3 C52 H52A 109.5
N3 C52 H52B 109.5
N3 C52 C53 110.8(4)
H52A C52 H52B 108.1
C53 C52 H52A 109.5
C53 C52 H52B 109.5
C54 C53 C52 120.0(5)
C54 C53 C57 119.6(4)
C57 C53 C52 120.4(4)
C53 C54 H54 119.4
C53 C54 C55 121.2(5)
C55 C54 H54 119.4
C54 C55 H55 119.6
C58 C55 C54 120.8(4)
C58 C55 H55 119.6
C57 C56 H56 120.0
C57 C56 C58 120.0(5)
C58 C56 H56 120.0
C53 C57 C56 120.4(4)
C53 C57 H57 119.8
C56 C57 H57 119.8
C55 C58 C56 117.9(4)
C55 C58 C59 122.7(4)
C56 C58 C59 119.2(4)
C60 C59 C58 123.5(4)
C60 C59 C73 123.2(4)
C73 C59 C58 113.4(4)
C59 C60 C61 123.3(4)
C59 C60 C67 121.9(4)
C61 C60 C67 114.8(4)
C62 C61 C60 118.0(5)
C66 C61 C60 123.3(5)
C66 C61 C62 118.6(5)
C61 C62 H62 119.6
C63 C62 C61 120.9(6)
C63 C62 H62 119.6
C62 C63 H63 119.5
C62 C63 C64 121.0(7)
C64 C63 H63 119.5
C63 C64 H64 120.3
C63 C64 C65 119.4(6)
C65 C64 H64 120.3
C64 C65 H65 120.3
C66 C65 C64 119.5(7)
C66 C65 H65 120.3
C61 C66 C65 120.6(6)
C61 C66 H66 119.7
C65 C66 H66 119.7
C71 C67 C60 122.6(4)
C228 C67 C60 119.9(4)
C228 C67 C71 117.5(4)
C70 C69 H69 119.8
C228 C69 H69 119.8
C228 C69 C70 120.5(5)
C69 C70 H70 120.7
C72 C70 C69 118.5(5)
C72 C70 H70 120.7
C67 C71 H71 119.6
C72 C71 C67 120.9(5)
C72 C71 H71 119.6
C70 C72 H72 119.6
C71 C72 C70 120.9(5)
C71 C72 H72 119.6
C74 C73 C59 118.4(4)
C76 C73 C59 124.6(4)
C76 C73 C74 117.0(4)
C73 C74 H74 120.0
C75 C74 C73 120.1(5)
C75 C74 H74 120.0
C74 C75 H75 119.3
C78 C75 C74 121.4(5)
C78 C75 H75 119.3
C73 C76 H76 118.6
C77 C76 C73 122.8(5)
C77 C76 H76 118.6
C76 C77 H77 119.9
C76 C77 C78 120.3(5)
C78 C77 H77 119.9
C75 C78 C77 118.5(5)
C75 C78 C79 121.6(5)
C77 C78 C79 120.0(5)
N4 C79 C78 110.3(3)
N4 C79 H79A 109.6
N4 C79 H79B 109.6
C78 C79 H79A 109.6
C78 C79 H79B 109.6
H79A C79 H79B 108.1
N4 C80 H80 120.4
N4 C80 C81 119.1(5)
C81 C80 H80 120.4
C80 C81 H81 119.5
C80 C81 C82 121.0(5)
C82 C81 H81 119.5
C81 C82 C85 120.0(4)
C83 C82 C81 117.8(5)
C83 C82 C85 122.1(5)
C82 C83 H83 120.1
C82 C83 C84 119.7(5)
C84 C83 H83 120.1
N4 C84 C83 121.2(5)
N4 C84 H84 119.4
C83 C84 H84 119.4
C86 C85 C82 119.8(5)
C88 C85 C82 122.5(5)
C88 C85 C86 117.6(5)
C85 C86 H86 118.9
C87 C86 C85 122.1(5)
C87 C86 H86 118.9
C86 C87 H87 120.5
C86 C87 C90 119.0(5)
C90 C87 H87 120.5
C85 C88 H88 118.9
C85 C88 C89 122.1(5)
C89 C88 H88 118.9
C88 C89 H89 120.3
C88 C89 C90 119.4(5)
C90 C89 H89 120.3
C87 C90 C91 120.8(5)
C89 C90 C87 119.5(4)
C89 C90 C91 119.6(4)
C40 C91 C90 122.5(4)
C40 C91 C92 123.4(4)
C92 C91 C90 114.1(4)
C93 C92 C91 123.9(4)
C94 C92 C91 119.0(4)
C94 C92 C93 117.2(5)
C92 C93 H93 118.7
C96 C93 C92 122.6(4)
C96 C93 H93 118.7
C92 C94 H94 119.0
C92 C94 C95 122.0(5)
C95 C94 H94 119.0
C94 C95 H95 119.4
C97 C95 C94 121.1(5)
C97 C95 H95 119.4
C93 C96 H96 120.1
C93 C96 C97 119.8(5)
C97 C96 H96 120.1
C95 C97 C96 117.2(5)
C95 C97 C98 122.0(4)
C96 C97 C98 120.5(4)
C99 C98 C97 121.3(4)
C99 C98 C100 115.2(5)
C100 C98 C97 123.4(4)
C98 C99 H99 119.3
C101 C99 C98 121.3(5)
C101 C99 H99 119.3
C98 C100 H100 119.3
C102 C100 C98 121.4(5)
C102 C100 H100 119.3
N2 C101 C99 121.9(5)
N2 C101 H101 119.1
C99 C101 H101 119.1
N2 C102 H102 119.9
C100 C102 N2 120.3(5)
C100 C102 H102 119.9
C67 C228 H228 119.2
C69 C228 C67 121.7(5)
C69 C228 H228 119.2
F2 P1 F1 86.9(10)
F3 P1 F1 175.6(7)
F3 P1 F2 92.8(10)
F3 P1 F4 90.9(8)
F3 P1 F5 89.0(7)
F4 P1 F1 89.3(7)
F4 P1 F2 175.7(9)
F4 P1 F5 84.6(8)
F5 P1 F1 86.6(8)
F5 P1 F2 93.2(9)
F6 P1 F1 84.3(7)
F6 P1 F2 89.4(10)
F6 P1 F3 100.2(9)
F6 P1 F4 92.2(9)
F6 P1 F5 170.4(10)
F1A P1 F2A 87.1(7)
F1A P1 F3A 175.3(7)
F1A P1 F5A 85.8(5)
F3A P1 F2A 90.1(7)
F3A P1 F5A 90.4(6)
F4A P1 F1A 93.5(9)
F4A P1 F2A 179.4(10)
F4A P1 F3A 89.3(9)
F4A P1 F5A 91.5(6)
F5A P1 F2A 88.3(6)
F6A P1 F1A 95.6(6)
F6A P1 F2A 87.1(6)
F6A P1 F3A 88.0(5)
F6A P1 F4A 93.1(7)
F6A P1 F5A 175.2(6)
F8 P2 F7 174.2(5)
F8 P2 F11 87.3(4)
F8 P2 F9 91.3(4)
F10 P2 F8 94.1(5)
F10 P2 F12 97.0(5)
F10 P2 F7 90.7(6)
F10 P2 F11 176.2(4)
F10 P2 F9 88.2(4)
F12 P2 F8 92.8(4)
F12 P2 F7 89.7(4)
F12 P2 F11 86.5(4)
F12 P2 F9 173.2(4)
F7 P2 F11 87.7(5)
F7 P2 F9 85.7(4)
F9 P2 F11 88.2(4)
F8A P2 F12A 87.0(5)
F8A P2 F11A 84.2(5)
F10A P2 F8A 93.8(8)
F10A P2 F12A 90.2(5)
F10A P2 F7A 93.6(8)
F10A P2 F11A 171.9(6)
F10A P2 F9A 96.9(6)
F12A P2 F11A 81.9(4)
F7A P2 F8A 170.2(6)
F7A P2 F12A 86.6(5)
F7A P2 F11A 87.6(5)
F9A P2 F8A 89.1(5)
F9A P2 F12A 172.1(5)
F9A P2 F7A 96.3(6)
F9A P2 F11A 90.9(5)
F13 P3 F14 80.4(9)
F15 P3 F13 81.0(10)
F15 P3 F14 80.6(8)
F16 P3 F13 172.9(12)
F16 P3 F14 92.7(7)
F16 P3 F15 99.6(8)
F16 P3 F17 99.5(13)
F16 P3 F18 88.1(14)
F17 P3 F13 87.5(13)
F17 P3 F14 167.4(12)
F17 P3 F15 94.1(12)
F17 P3 F18 101.5(18)
F18 P3 F13 89.3(16)
F18 P3 F14 82.0(14)
F18 P3 F15 161.3(16)
F13A P3 F18A 82.4(8)
F14A P3 F13A 82.1(14)
F14A P3 F17A 166.5(13)
F14A P3 F18A 87.2(12)
F15A P3 F13A 92.4(10)
F15A P3 F14A 90.8(14)
F15A P3 F17A 97.2(10)
F15A P3 F18A 174.6(6)
F16A P3 F13A 167.7(10)
F16A P3 F14A 97.1(11)
F16A P3 F15A 99.9(8)
F16A P3 F17A 92.3(5)
F16A P3 F18A 85.4(6)
F17A P3 F13A 86.7(8)
F17A P3 F18A 83.8(7)
C218 O1 C220 113.1(4)
H21A C217 H21B 109.5
H21A C217 H21C 109.5
H21B C217 H21C 109.5
C218 C217 H21A 109.5
C218 C217 H21B 109.5
C218 C217 H21C 109.5
O1 C218 C217 110.7(5)
O1 C218 H21D 109.5
O1 C218 H21E 109.5
C217 C218 H21D 109.5
C217 C218 H21E 109.5
H21D C218 H21E 108.1
H21F C219 H21G 109.5
H21F C219 H21H 109.5
H21G C219 H21H 109.5
C220 C219 H21F 109.5
C220 C219 H21G 109.5
C220 C219 H21H 109.5
O1 C220 C219 109.5(5)
O1 C220 H22A 109.8
O1 C220 H22B 109.8
C219 C220 H22A 109.8
C219 C220 H22B 109.8
H22A C220 H22B 108.2
F19 P4 F23 85.5(4)
F19 P4 F22 91.3(4)
F19 P4 F20 177.5(4)
F19 P4 F24 91.0(4)
F21 P4 F19 91.3(4)
F21 P4 F23 93.9(5)
F21 P4 F22 90.3(5)
F21 P4 F20 89.9(4)
F21 P4 F24 177.1(4)
F23 P4 F22 174.8(4)
F23 P4 F20 96.6(4)
F23 P4 F24 88.0(4)
F22 P4 F24 87.9(4)
F20 P4 F22 86.5(4)
F20 P4 F24 87.7(4)
F21A P4 F19A 89.4(7)
F21A P4 F23A 89.5(7)
F21A P4 F24A 178.7(8)
F23A P4 F19A 89.0(7)
F23A P4 F24A 90.4(7)
F22A P4 F19A 90.3(7)
F22A P4 F21A 90.5(7)
F22A P4 F23A 179.3(9)
F22A P4 F20A 91.3(7)
F22A P4 F24A 89.5(7)
F20A P4 F19A 178.2(8)
F20A P4 F21A 91.4(7)
F20A P4 F23A 89.5(7)
F20A P4 F24A 89.9(7)
F24A P4 F19A 89.3(7)

loop_
_geom_bond_atom_site_label_1
_geom_bond_atom_site_label_2
_geom_bond_distance
N1 C28 1.506(5)
N1 C29 1.313(6)
N1 C33 1.329(6)
N2 C27 1.480(6)
N2 C101 1.327(6)
N2 C102 1.369(6)
N3 C48 1.330(6)
N3 C49 1.339(6)
N3 C52 1.499(6)
N4 C79 1.506(6)
N4 C80 1.345(6)
N4 C84 1.323(6)
C1 H1 0.9500
C1 C2 1.359(7)
C1 C6 1.388(7)
C2 H2 0.9500
C2 C3 1.391(7)
C3 H3 0.9500
C3 C4 1.407(7)
C4 H4 0.9500
C4 C5 1.377(6)
C5 C6 1.393(6)
C5 C7 1.513(7)
C6 H6 0.9500
C7 C8 1.521(7)
C7 C14 1.344(6)
C8 C9 1.377(6)
C8 C13 1.367(7)
C9 H9 0.9500
C9 C10 1.373(7)
C10 H10 0.9500
C10 C11 1.379(7)
C11 H11 0.9500
C11 C12 1.393(8)
C12 H12 0.9500
C12 C13 1.366(7)
C13 H13 0.9500
C14 C15 1.475(6)
C14 C21 1.472(6)
C15 C16 1.391(6)
C15 C20 1.386(6)
C16 H16 0.9500
C16 C17 1.402(6)
C17 H17 0.9500
C17 C19 1.380(6)
C18 H18 0.9500
C18 C19 1.359(6)
C18 C20 1.373(6)
C19 C28 1.510(6)
C20 H20 0.9500
C21 C22 1.395(6)
C21 C26 1.388(6)
C22 H22 0.9500
C22 C23 1.399(7)
C23 H23 0.9500
C23 C24 1.355(6)
C24 C25 1.389(6)
C24 C27 1.545(7)
C25 H25 0.9500
C25 C26 1.366(6)
C26 H26 0.9500
C27 H27A 0.9900
C27 H27B 0.9900
C28 H28A 0.9900
C28 H28B 0.9900
C29 H29 0.9500
C29 C30 1.366(7)
C30 H30 0.9500
C30 C32 1.374(7)
C31 H31 0.9500
C31 C32 1.383(6)
C31 C33 1.364(6)
C32 C34 1.505(6)
C33 H33 0.9500
C34 C35 1.383(6)
C34 C39 1.399(6)
C35 H35 0.9500
C35 C36 1.365(6)
C36 H36 0.9500
C36 C37 1.430(6)
C37 C38 1.379(6)
C37 C40 1.462(6)
C38 H38 0.9500
C38 C39 1.391(6)
C39 H39 0.9500
C40 C42 1.508(6)
C40 C91 1.347(6)
C41 H41 0.9500
C41 C42 1.368(6)
C41 C45 1.391(6)
C42 C43 1.372(7)
C43 H43 0.9500
C43 C44 1.361(7)
C44 H44 0.9500
C44 C51 1.399(7)
C45 H45 0.9500
C45 C51 1.369(6)
C46 C47 1.356(6)
C46 C50 1.404(6)
C46 C51 1.506(7)
C47 H47 0.9500
C47 C48 1.343(6)
C48 H48 0.9500
C49 H49 0.9500
C49 C50 1.385(7)
C50 H50 0.9500
C52 H52A 0.9900
C52 H52B 0.9900
C52 C53 1.519(6)
C53 C54 1.363(6)
C53 C57 1.370(6)
C54 H54 0.9500
C54 C55 1.384(6)
C55 H55 0.9500
C55 C58 1.383(6)
C56 H56 0.9500
C56 C57 1.401(6)
C56 C58 1.406(6)
C57 H57 0.9500
C58 C59 1.499(6)
C59 C60 1.340(6)
C59 C73 1.472(6)
C60 C61 1.483(6)
C60 C67 1.491(6)
C61 C62 1.418(7)
C61 C66 1.373(7)
C62 H62 0.9500
C62 C63 1.353(8)
C63 H63 0.9500
C63 C64 1.353(9)
C64 H64 0.9500
C64 C65 1.428(10)
C65 H65 0.9500
C65 C66 1.377(7)
C66 H66 0.9500
C67 C71 1.392(6)
C67 C228 1.375(6)
C69 H69 0.9500
C69 C70 1.379(7)
C69 C228 1.374(6)
C70 H70 0.9500
C70 C72 1.377(7)
C71 H71 0.9500
C71 C72 1.375(7)
C72 H72 0.9500
C73 C74 1.399(6)
C73 C76 1.380(6)
C74 H74 0.9500
C74 C75 1.388(6)
C75 H75 0.9500
C75 C78 1.368(6)
C76 H76 0.9500
C76 C77 1.355(6)
C77 H77 0.9500
C77 C78 1.385(6)
C78 C79 1.524(6)
C79 H79A 0.9900
C79 H79B 0.9900
C80 H80 0.9500
C80 C81 1.361(6)
C81 H81 0.9500
C81 C82 1.388(6)
C82 C83 1.361(6)
C82 C85 1.503(6)
C83 H83 0.9500
C83 C84 1.370(6)
C84 H84 0.9500
C85 C86 1.394(7)
C85 C88 1.373(6)
C86 H86 0.9500
C86 C87 1.369(6)
C87 H87 0.9500
C87 C90 1.409(7)
C88 H88 0.9500
C88 C89 1.384(6)
C89 H89 0.9500
C89 C90 1.385(7)
C90 C91 1.498(6)
C91 C92 1.493(7)
C92 C93 1.392(6)
C92 C94 1.366(6)
C93 H93 0.9500
C93 C96 1.368(6)
C94 H94 0.9500
C94 C95 1.391(7)
C95 H95 0.9500
C95 C97 1.379(6)
C96 H96 0.9500
C96 C97 1.429(6)
C97 C98 1.467(7)
C98 C99 1.406(6)
C98 C100 1.409(6)
C99 H99 0.9500
C99 C101 1.345(7)
C100 H100 0.9500
C100 C102 1.352(7)
C101 H101 0.9500
C102 H102 0.9500
C228 H228 0.9500
P1 F1 1.612(9)
P1 F2 1.602(16)
P1 F3 1.564(10)
P1 F4 1.578(14)
P1 F5 1.595(11)
P1 F6 1.525(9)
P1 F1A 1.555(7)
P1 F2A 1.656(12)
P1 F3A 1.601(8)
P1 F4A 1.551(13)
P1 F5A 1.606(8)
P1 F6A 1.518(9)
P2 F8 1.547(7)
P2 F10 1.512(7)
P2 F12 1.546(5)
P2 F7 1.607(9)
P2 F11 1.623(6)
P2 F9 1.615(6)
P2 F8A 1.620(9)
P2 F10A 1.514(13)
P2 F12A 1.630(7)
P2 F7A 1.588(7)
P2 F11A 1.671(8)
P2 F9A 1.519(7)
P3 F13 1.675(15)
P3 F14 1.706(14)
P3 F15 1.618(10)
P3 F16 1.487(13)
P3 F17 1.557(17)
P3 F18 1.606(17)
P3 F13A 1.621(13)
P3 F14A 1.598(15)
P3 F15A 1.550(14)
P3 F16A 1.543(9)
P3 F17A 1.620(9)
P3 F18A 1.720(12)
O1 C218 1.401(6)
O1 C220 1.408(7)
C217 H21A 0.9800
C217 H21B 0.9800
C217 H21C 0.9800
C217 C218 1.468(7)
C218 H21D 0.9900
C218 H21E 0.9900
C219 H21F 0.9800
C219 H21G 0.9800
C219 H21H 0.9800
C219 C220 1.485(8)
C220 H22A 0.9900
C220 H22B 0.9900
P4 F19 1.537(5)
P4 F21 1.523(6)
P4 F23 1.563(6)
P4 F22 1.594(6)
P4 F20 1.583(5)
P4 F24 1.617(6)
P4 F19A 1.599(12)
P4 F21A 1.580(12)
P4 F23A 1.587(12)
P4 F22A 1.562(12)
P4 F20A 1.579(12)
P4 F24A 1.595(12)

loop_
_geom_torsion_atom_site_label_1
_geom_torsion_atom_site_label_2
_geom_torsion_atom_site_label_3
_geom_torsion_atom_site_label_4
_geom_torsion
N1 C29 C30 C32 0.7(8)
N3 C49 C50 C46 1.7(8)
N3 C52 C53 C54 -106.5(5)
N3 C52 C53 C57 71.2(6)
N4 C80 C81 C82 2.6(7)
C1 C2 C3 C4 0.9(7)
C2 C1 C6 C5 1.3(7)
C2 C3 C4 C5 0.6(7)
C3 C4 C5 C6 -1.2(7)
C3 C4 C5 C7 178.8(4)
C4 C5 C6 C1 0.2(7)
C4 C5 C7 C8 55.3(6)
C4 C5 C7 C14 -126.3(5)
C5 C7 C8 C9 61.8(7)
C5 C7 C8 C13 -117.0(5)
C5 C7 C14 C15 10.2(8)
C5 C7 C14 C21 -166.9(5)
C6 C1 C2 C3 -1.9(7)
C6 C5 C7 C8 -124.7(5)
C6 C5 C7 C14 53.7(7)
C7 C5 C6 C1 -179.8(4)
C7 C8 C9 C10 -179.5(5)
C7 C8 C13 C12 179.8(5)
C7 C14 C15 C16 52.7(6)
C7 C14 C15 C20 -132.6(5)
C7 C14 C21 C22 51.4(7)
C7 C14 C21 C26 -138.0(5)
C8 C7 C14 C15 -171.5(4)
C8 C7 C14 C21 11.4(7)
C8 C9 C10 C11 -0.1(8)
C9 C8 C13 C12 0.9(8)
C9 C10 C11 C12 0.6(9)
C10 C11 C12 C13 -0.3(9)
C11 C12 C13 C8 -0.4(9)
C13 C8 C9 C10 -0.7(8)
C14 C7 C8 C9 -116.7(6)
C14 C7 C8 C13 64.5(7)
C14 C15 C16 C17 176.1(4)
C14 C15 C20 C18 -177.5(4)
C14 C21 C22 C23 168.0(4)
C14 C21 C26 C25 -170.0(5)
C15 C14 C21 C22 -125.9(5)
C15 C14 C21 C26 44.7(6)
C15 C16 C17 C19 1.5(7)
C16 C15 C20 C18 -2.5(6)
C16 C17 C19 C18 -2.8(7)
C16 C17 C19 C28 179.9(4)
C17 C19 C28 N1 108.0(5)
C18 C19 C28 N1 -69.2(6)
C19 C18 C20 C15 1.2(7)
C20 C15 C16 C17 1.1(6)
C20 C18 C19 C17 1.5(7)
C20 C18 C19 C28 178.7(4)
C21 C14 C15 C16 -130.0(5)
C21 C14 C15 C20 44.8(6)
C21 C22 C23 C24 2.5(7)
C22 C21 C26 C25 0.9(7)
C22 C23 C24 C25 -0.3(7)
C22 C23 C24 C27 -177.7(4)
C23 C24 C25 C26 -1.6(7)
C23 C24 C27 N2 144.4(5)
C24 C25 C26 C21 1.3(8)
C25 C24 C27 N2 -32.9(7)
C26 C21 C22 C23 -2.7(7)
C27 N2 C101 C99 -174.5(5)
C27 N2 C102 C100 175.3(5)
C27 C24 C25 C26 175.7(5)
C28 N1 C29 C30 -175.5(4)
C28 N1 C33 C31 175.2(4)
C29 N1 C28 C19 98.9(5)
C29 N1 C33 C31 -0.4(7)
C29 C30 C32 C31 -1.1(8)
C29 C30 C32 C34 174.9(5)
C30 C32 C34 C35 35.5(7)
C30 C32 C34 C39 -139.2(5)
C31 C32 C34 C35 -148.7(5)
C31 C32 C34 C39 36.6(6)
C32 C31 C33 N1 -0.1(7)
C32 C34 C35 C36 -172.6(5)
C32 C34 C39 C38 170.9(4)
C33 N1 C28 C19 -76.8(6)
C33 N1 C29 C30 0.1(7)
C33 C31 C32 C30 0.8(7)
C33 C31 C32 C34 -175.2(4)
C34 C35 C36 C37 2.8(8)
C35 C34 C39 C38 -3.9(7)
C35 C36 C37 C38 -5.6(7)
C35 C36 C37 C40 170.7(5)
C36 C37 C38 C39 3.7(7)
C36 C37 C40 C42 68.8(6)
C36 C37 C40 C91 -111.4(5)
C37 C38 C39 C34 0.9(8)
C37 C40 C42 C41 -111.6(5)
C37 C40 C42 C43 73.1(6)
C37 C40 C91 C90 -178.0(4)
C37 C40 C91 C92 1.4(7)
C38 C37 C40 C42 -115.2(5)
C38 C37 C40 C91 64.6(7)
C39 C34 C35 C36 2.1(8)
C40 C37 C38 C39 -172.4(5)
C40 C42 C43 C44 169.4(5)
C40 C91 C92 C93 55.4(8)
C40 C91 C92 C94 -123.5(5)
C41 C42 C43 C44 -5.9(8)
C41 C45 C51 C44 -3.7(7)
C41 C45 C51 C46 174.1(4)
C42 C40 C91 C90 1.8(7)
C42 C40 C91 C92 -178.8(4)
C42 C41 C45 C51 3.0(7)
C42 C43 C44 C51 5.2(8)
C43 C44 C51 C45 -0.4(8)
C43 C44 C51 C46 -178.1(5)
C45 C41 C42 C40 -173.6(4)
C45 C41 C42 C43 1.8(7)
C46 C47 C48 N3 0.7(8)
C47 C46 C50 C49 -0.1(8)
C47 C46 C51 C44 -136.9(5)
C47 C46 C51 C45 45.4(7)
C48 N3 C49 C50 -2.2(8)
C48 N3 C52 C53 -109.9(5)
C49 N3 C48 C47 1.0(8)
C49 N3 C52 C53 69.0(6)
C50 C46 C47 C48 -1.1(8)
C50 C46 C51 C44 47.1(7)
C50 C46 C51 C45 -130.5(5)
C51 C46 C47 C48 -177.1(5)
C51 C46 C50 C49 176.0(5)
C52 N3 C48 C47 179.8(5)
C52 N3 C49 C50 178.9(4)
C52 C53 C54 C55 178.6(4)
C52 C53 C57 C56 -178.0(4)
C53 C54 C55 C58 -3.2(8)
C54 C53 C57 C56 -0.3(7)
C54 C55 C58 C56 4.6(7)
C54 C55 C58 C59 -171.0(4)
C55 C58 C59 C60 -81.6(6)
C55 C58 C59 C73 97.6(5)
C56 C58 C59 C60 102.9(5)
C56 C58 C59 C73 -77.9(5)
C57 C53 C54 C55 0.9(7)
C57 C56 C58 C55 -4.0(7)
C57 C56 C58 C59 171.8(4)
C58 C56 C57 C53 1.9(7)
C58 C59 C60 C61 1.2(7)
C58 C59 C60 C67 -179.8(4)
C58 C59 C73 C74 -53.4(5)
C58 C59 C73 C76 126.4(4)
C59 C60 C61 C62 103.4(5)
C59 C60 C61 C66 -80.1(6)
C59 C60 C67 C71 -63.8(6)
C59 C60 C67 C228 116.1(5)
C59 C73 C74 C75 -178.5(4)
C59 C73 C76 C77 -179.5(4)
C60 C59 C73 C74 125.8(5)
C60 C59 C73 C76 -54.4(6)
C60 C61 C62 C63 174.5(5)
C60 C61 C66 C65 -174.6(5)
C60 C67 C71 C72 177.5(4)
C60 C67 C228 C69 -176.5(4)
C61 C60 C67 C71 115.4(5)
C61 C60 C67 C228 -64.7(6)
C61 C62 C63 C64 -0.4(9)
C62 C61 C66 C65 1.9(7)
C62 C63 C64 C65 3.0(10)
C63 C64 C65 C66 -3.2(10)
C64 C65 C66 C61 0.7(8)
C66 C61 C62 C63 -2.1(7)
C67 C60 C61 C62 -75.7(6)
C67 C60 C61 C66 100.8(5)
C67 C71 C72 C70 1.2(8)
C69 C70 C72 C71 -0.9(8)
C70 C69 C228 C67 -3.3(7)
C71 C67 C228 C69 3.5(6)
C73 C59 C60 C61 -177.9(4)
C73 C59 C60 C67 1.1(7)
C73 C74 C75 C78 -2.1(7)
C73 C76 C77 C78 -1.9(7)
C74 C73 C76 C77 0.3(6)
C74 C75 C78 C77 0.6(7)
C74 C75 C78 C79 -179.7(4)
C75 C78 C79 N4 59.1(6)
C76 C73 C74 C75 1.6(6)
C76 C77 C78 C75 1.4(6)
C76 C77 C78 C79 -178.3(4)
C77 C78 C79 N4 -121.2(4)
C79 N4 C80 C81 -175.7(4)
C79 N4 C84 C83 173.7(4)
C80 N4 C79 C78 83.0(5)
C80 N4 C84 C83 -1.6(7)
C80 C81 C82 C83 -3.1(7)
C80 C81 C82 C85 174.4(4)
C81 C82 C83 C84 1.3(7)
C81 C82 C85 C86 -144.5(5)
C81 C82 C85 C88 33.7(7)
C82 C83 C84 N4 1.0(8)
C82 C85 C86 C87 175.1(5)
C82 C85 C88 C89 -175.3(4)
C83 C82 C85 C86 32.9(7)
C83 C82 C85 C88 -148.9(5)
C84 N4 C79 C78 -92.5(5)
C84 N4 C80 C81 -0.2(7)
C85 C82 C83 C84 -176.2(5)
C85 C86 C87 C90 0.1(9)
C85 C88 C89 C90 0.3(7)
C86 C85 C88 C89 3.0(7)
C86 C87 C90 C89 3.3(8)
C86 C87 C90 C91 -175.4(5)
C87 C90 C91 C40 57.6(7)
C87 C90 C91 C92 -121.9(5)
C88 C85 C86 C87 -3.2(8)
C88 C89 C90 C87 -3.5(7)
C88 C89 C90 C91 175.2(4)
C89 C90 C91 C40 -121.1(6)
C89 C90 C91 C92 59.5(6)
C90 C91 C92 C93 -125.2(5)
C90 C91 C92 C94 55.9(6)
C91 C40 C42 C41 68.6(6)
C91 C40 C42 C43 -106.7(6)
C91 C92 C93 C96 -177.2(5)
C91 C92 C94 C95 175.6(5)
C92 C93 C96 C97 1.4(8)
C92 C94 C95 C97 1.8(9)
C93 C92 C94 C95 -3.4(8)
C93 C96 C97 C95 -3.0(8)
C93 C96 C97 C98 171.6(5)
C94 C92 C93 C96 1.7(8)
C94 C95 C97 C96 1.4(8)
C94 C95 C97 C98 -173.0(5)
C95 C97 C98 C99 -7.4(8)
C95 C97 C98 C100 168.2(5)
C96 C97 C98 C99 178.3(5)
C96 C97 C98 C100 -6.1(8)
C97 C98 C99 C101 172.4(5)
C97 C98 C100 C102 -171.5(5)
C98 C99 C101 N2 1.2(9)
C98 C100 C102 N2 -2.7(8)
C99 C98 C100 C102 4.3(8)
C100 C98 C99 C101 -3.6(8)
C101 N2 C27 C24 118.4(5)
C101 N2 C102 C100 0.0(8)
C102 N2 C27 C24 -56.8(6)
C102 N2 C101 C99 0.7(8)
C228 C67 C71 C72 -2.4(7)
C228 C69 C70 C72 2.0(7)
C218 O1 C220 C219 -178.9(6)
C220 O1 C218 C217 179.8(5)

loop_
_smtbx_masks_void_nr
_smtbx_masks_void_average_x
_smtbx_masks_void_average_y
_smtbx_masks_void_average_z
_smtbx_masks_void_volume
_smtbx_masks_void_count_electrons
1 -0.466 -0.490 0.000 1132.2 26.3
2 -0.460 -0.779 0.500 1132.2 26.3
